data_4061332
_journal_name_full Organometallics
_journal_paper_doi 10.1021/om030595h
_journal_year 2004
_chemical_formula_sum 'C43 H26 Cl2 Mo2 O10 P2 S2'
_chemical_formula_weight 1091.48
_space_group_IT_number 2
_symmetry_cell_setting triclinic
_symmetry_space_group_name_Hall '-P 1'
_symmetry_space_group_name_H-M 'P -1'
_cell_angle_alpha 90.97(3)
_cell_angle_beta 100.36(3)
_cell_angle_gamma 109.00(3)
_cell_formula_units_Z 4
_cell_length_a 11.602(2)
_cell_length_b 15.688(3)
_cell_length_c 26.980(5)
_cell_measurement_temperature 293(2)
_cell_volume 4552.3(16)
_diffrn_ambient_temperature 293(2)
_exptl_crystal_density_diffrn 1.593
_cod_depositor_comments
;
The following automatic conversions were performed:
'_symmetry_cell_setting' value 'Triclinic' changed to 'triclinic'
according to '/home/saulius/struct/CIF-dictionaries/cif_core.dic'
dictionary named 'cif_core.dic' version 2.4.1 from 2010-06-29.

Automatic conversion script
Id: cif_fix_enum 1527 2010-12-29 10:47:43Z saulius 
;
_cod_database_code 4061332

loop_
_symmetry_equiv_pos_as_xyz
'x, y, z'
'-x, -y, -z'

loop_
_atom_site_label
_atom_site_type_symbol
_atom_site_fract_x
_atom_site_fract_y
_atom_site_fract_z
_atom_site_U_iso_or_equiv
_atom_site_adp_type
_atom_site_occupancy
_atom_site_symmetry_multiplicity
_atom_site_calc_flag
_atom_site_refinement_flags
_atom_site_disorder_assembly
_atom_site_disorder_group
C1 C 0.6066(9) 0.2581(7) 0.6260(3) 0.042(3) Uani 1 1 d . . .
C2 C 0.5687(10) 0.1700(6) 0.6344(4) 0.049(3) Uani 1 1 d . . .
H2 H 0.5314 0.1240 0.6086 0.059 Uiso 1 1 calc R . .
C3 C 0.5907(9) 0.1534(7) 0.6865(4) 0.045(3) Uani 1 1 d . . .
H3 H 0.5709 0.0958 0.6979 0.054 Uiso 1 1 calc R . .
C4 C 0.6435(9) 0.2302(7) 0.7173(3) 0.037(2) Uani 1 1 d . . .
C5 C 0.6745(9) 0.2425(7) 0.7725(3) 0.040(2) Uani 1 1 d . . .
C6 C 0.7419(10) 0.3200(7) 0.8014(4) 0.057(3) Uani 1 1 d . . .
H6 H 0.7826 0.3737 0.7885 0.069 Uiso 1 1 calc R . .
C7 C 0.7435(10) 0.3100(8) 0.8536(4) 0.057(3) Uani 1 1 d . . .
H7 H 0.7834 0.3573 0.8786 0.068 Uiso 1 1 calc R . .
C8 C 0.6814(9) 0.2253(7) 0.8635(3) 0.042(3) Uani 1 1 d . . .
C9 C 0.7285(9) 0.3968(7) 0.5660(3) 0.039(2) Uani 1 1 d . . .
C10 C 0.7335(11) 0.4711(8) 0.5389(4) 0.060(3) Uani 1 1 d . . .
H10 H 0.6606 0.4795 0.5227 0.072 Uiso 1 1 calc R . .
C11 C 0.8485(14) 0.5335(9) 0.5361(5) 0.079(4) Uani 1 1 d . . .
H11 H 0.8522 0.5845 0.5185 0.094 Uiso 1 1 calc R . .
C12 C 0.9536(13) 0.5212(12) 0.5583(5) 0.087(5) Uani 1 1 d . . .
H12 H 1.0299 0.5634 0.5560 0.105 Uiso 1 1 calc R . .
C13 C 0.9496(13) 0.4495(12) 0.5836(5) 0.086(5) Uani 1 1 d . . .
H13 H 1.0233 0.4410 0.5986 0.104 Uiso 1 1 calc R . .
C14 C 0.8383(11) 0.3873(8) 0.5878(4) 0.061(3) Uani 1 1 d . . .
H14 H 0.8377 0.3374 0.6061 0.073 Uiso 1 1 calc R . .
C15 C 0.4799(9) 0.3715(7) 0.5810(3) 0.040(3) Uani 1 1 d . . .
C16 C 0.3525(10) 0.3310(8) 0.5697(4) 0.059(3) Uani 1 1 d . . .
H16 H 0.3188 0.2733 0.5532 0.071 Uiso 1 1 calc R . .
C17 C 0.2747(11) 0.3731(10) 0.5820(5) 0.073(4) Uani 1 1 d . . .
H17 H 0.1893 0.3431 0.5754 0.087 Uiso 1 1 calc R . .
C18 C 0.3225(11) 0.4598(10) 0.6041(5) 0.069(4) Uani 1 1 d . . .
H18 H 0.2692 0.4895 0.6114 0.083 Uiso 1 1 calc R . .
C19 C 0.4460(12) 0.5022(9) 0.6154(4) 0.067(3) Uani 1 1 d . . .
H19 H 0.4783 0.5607 0.6309 0.081 Uiso 1 1 calc R . .
C20 C 0.5263(11) 0.4580(8) 0.6037(4) 0.059(3) Uani 1 1 d . . .
H20 H 0.6117 0.4876 0.6113 0.071 Uiso 1 1 calc R . .
C21 C 0.7398(10) 0.0971(7) 0.9281(3) 0.045(3) Uani 1 1 d . . .
C22 C 0.7068(11) 0.0222(8) 0.9560(4) 0.057(3) Uani 1 1 d . . .
H22 H 0.6349 0.0088 0.9693 0.069 Uiso 1 1 calc R . .
C23 C 0.7769(15) -0.0306(8) 0.9638(4) 0.071(4) Uani 1 1 d . . .
H23 H 0.7512 -0.0803 0.9824 0.085 Uiso 1 1 calc R . .
C24 C 0.8817(14) -0.0163(10) 0.9465(5) 0.081(4) Uani 1 1 d . . .
H24 H 0.9283 -0.0547 0.9523 0.097 Uiso 1 1 calc R . .
C25 C 0.9176(11) 0.0597(10) 0.9190(5) 0.073(4) Uani 1 1 d . . .
H25 H 0.9914 0.0732 0.9070 0.087 Uiso 1 1 calc R . .
C26 C 0.8471(10) 0.1144(8) 0.9094(5) 0.061(3) Uani 1 1 d . . .
H26 H 0.8717 0.1635 0.8902 0.073 Uiso 1 1 calc R . .
C27 C 0.4966(8) 0.1192(7) 0.9142(3) 0.040(3) Uani 1 1 d . . .
C28 C 0.4411(9) 0.0310(7) 0.8936(4) 0.052(3) Uani 1 1 d . . .
H28 H 0.4910 -0.0016 0.8864 0.063 Uiso 1 1 calc R . .
C29 C 0.3143(10) -0.0101(8) 0.8834(4) 0.062(3) Uani 1 1 d . . .
H29 H 0.2795 -0.0691 0.8686 0.075 Uiso 1 1 calc R . .
C30 C 0.2403(11) 0.0351(9) 0.8947(4) 0.064(3) Uani 1 1 d . . .
H30 H 0.1547 0.0062 0.8890 0.076 Uiso 1 1 calc R . .
C31 C 0.2903(10) 0.1238(9) 0.9148(4) 0.065(4) Uani 1 1 d . . .
H31 H 0.2385 0.1555 0.9211 0.078 Uiso 1 1 calc R . .
C32 C 0.4185(10) 0.1654(8) 0.9254(4) 0.057(3) Uani 1 1 d . . .
H32 H 0.4527 0.2245 0.9401 0.068 Uiso 1 1 calc R . .
C33 C 0.4391(13) 0.1222(8) 0.4228(4) 0.066(3) Uani 1 1 d . . .
C34 C 0.3494(11) 0.1273(8) 0.5115(5) 0.062(3) Uani 1 1 d . . .
C35 C 0.6047(12) 0.1270(10) 0.5151(5) 0.071(4) Uani 1 1 d . . .
C36 C 0.6552(14) 0.2810(10) 0.4580(5) 0.080(4) Uani 1 1 d . . .
C37 C 0.4128(12) 0.2898(8) 0.4583(4) 0.063(3) Uani 1 1 d . . .
C38 C 0.8300(13) 0.3649(9) 1.0689(5) 0.074(4) Uani 1 1 d . . .
C39 C 0.6636(12) 0.3761(8) 0.9805(5) 0.064(3) Uani 1 1 d . . .
C40 C 0.9097(13) 0.3601(8) 0.9766(4) 0.066(4) Uani 1 1 d . . .
C41 C 0.8491(11) 0.2042(9) 1.0311(4) 0.065(4) Uani 1 1 d . . .
C42 C 0.6096(13) 0.2172(9) 1.0384(4) 0.065(3) Uani 1 1 d . . .
C43 C 0.4569(9) 0.5215(7) 0.2032(4) 0.045(3) Uani 1 1 d . . .
C44 C 0.4897(10) 0.5737(7) 0.1649(4) 0.051(3) Uani 1 1 d . . .
H44 H 0.4665 0.5515 0.1311 0.062 Uiso 1 1 calc R . .
C45 C 0.5622(10) 0.6649(7) 0.1809(4) 0.057(3) Uani 1 1 d . . .
H45 H 0.5899 0.7085 0.1588 0.068 Uiso 1 1 calc R . .
C46 C 0.5869(9) 0.6817(6) 0.2317(4) 0.038(2) Uani 1 1 d . . .
C47 C 0.6543(9) 0.7660(7) 0.2632(4) 0.044(3) Uani 1 1 d . . .
C48 C 0.6685(9) 0.7819(7) 0.3131(4) 0.049(3) Uani 1 1 d . . .
H48 H 0.6344 0.7379 0.3339 0.058 Uiso 1 1 calc R . .
C49 C 0.7388(10) 0.8702(7) 0.3309(4) 0.055(3) Uani 1 1 d . . .
H49 H 0.7558 0.8908 0.3649 0.066 Uiso 1 1 calc R . .
C50 C 0.7807(9) 0.9241(6) 0.2947(3) 0.040(2) Uani 1 1 d . . .
C51 C 0.2385(9) 0.4153(7) 0.2358(4) 0.043(3) Uani 1 1 d . . .
C52 C 0.1380(10) 0.4378(7) 0.2085(4) 0.053(3) Uani 1 1 d . . .
H52 H 0.1303 0.4432 0.1739 0.064 Uiso 1 1 calc R . .
C53 C 0.0513(11) 0.4519(8) 0.2338(5) 0.068(4) Uani 1 1 d . . .
H53 H -0.0137 0.4679 0.2157 0.081 Uiso 1 1 calc R . .
C54 C 0.0581(12) 0.4432(9) 0.2829(6) 0.079(4) Uani 1 1 d . . .
H54 H -0.0021 0.4522 0.2989 0.095 Uiso 1 1 calc R . .
C55 C 0.1549(12) 0.4207(9) 0.3100(4) 0.070(4) Uani 1 1 d . . .
H55 H 0.1601 0.4140 0.3444 0.084 Uiso 1 1 calc R . .
C56 C 0.2445(9) 0.4081(8) 0.2860(4) 0.055(3) Uani 1 1 d . . .
H56 H 0.3106 0.3943 0.3048 0.067 Uiso 1 1 calc R . .
C57 C 0.4465(10) 0.3519(7) 0.2438(3) 0.046(3) Uani 1 1 d . . .
C58 C 0.3856(11) 0.2701(8) 0.2614(4) 0.060(3) Uani 1 1 d . . .
H58 H 0.3000 0.2439 0.2508 0.072 Uiso 1 1 calc R . .
C59 C 0.4477(15) 0.2272(9) 0.2936(5) 0.078(4) Uani 1 1 d . . .
H59 H 0.4045 0.1726 0.3050 0.093 Uiso 1 1 calc R . .
C60 C 0.5736(16) 0.2641(10) 0.3092(5) 0.080(4) Uani 1 1 d . . .
H60 H 0.6161 0.2354 0.3319 0.096 Uiso 1 1 calc R . .
C61 C 0.6368(13) 0.3433(10) 0.2916(5) 0.077(4) Uani 1 1 d . . .
H61 H 0.7228 0.3679 0.3017 0.092 Uiso 1 1 calc R . .
C62 C 0.5740(11) 0.3868(8) 0.2589(4) 0.056(3) Uani 1 1 d . . .
H62 H 0.6179 0.4405 0.2469 0.067 Uiso 1 1 calc R . .
C63 C 1.0027(10) 1.0316(7) 0.2714(4) 0.048(3) Uani 1 1 d . . .
C64 C 1.0121(11) 1.0494(9) 0.2222(5) 0.067(3) Uani 1 1 d . . .
H64 H 0.9538 1.0703 0.2027 0.080 Uiso 1 1 calc R . .
C65 C 1.1042(15) 1.0371(12) 0.2016(6) 0.100(5) Uani 1 1 d . . .
H65 H 1.1087 1.0514 0.1685 0.120 Uiso 1 1 calc R . .
C66 C 1.1889(13) 1.0051(10) 0.2272(7) 0.086(5) Uani 1 1 d . . .
H66 H 1.2502 0.9957 0.2121 0.104 Uiso 1 1 calc R . .
C67 C 1.1837(14) 0.9865(11) 0.2761(7) 0.104(5) Uani 1 1 d . . .
H67 H 1.2426 0.9653 0.2950 0.124 Uiso 1 1 calc R . .
C68 C 1.0907(12) 0.9994(9) 0.2973(5) 0.078(4) Uani 1 1 d . . .
H68 H 1.0875 0.9856 0.3306 0.094 Uiso 1 1 calc R . .
C69 C 0.7930(9) 1.0961(7) 0.2591(3) 0.041(3) Uani 1 1 d . . .
C70 C 0.8552(10) 1.1795(7) 0.2418(4) 0.051(3) Uani 1 1 d . . .
H70 H 0.9414 1.2041 0.2502 0.062 Uiso 1 1 calc R . .
C71 C 0.7872(12) 1.2252(8) 0.2122(4) 0.062(3) Uani 1 1 d . . .
H71 H 0.8282 1.2796 0.2001 0.074 Uiso 1 1 calc R . .
C72 C 0.6607(13) 1.1904(9) 0.2010(4) 0.067(4) Uani 1 1 d . . .
H72 H 0.6158 1.2219 0.1817 0.081 Uiso 1 1 calc R . .
C73 C 0.5993(12) 1.1100(9) 0.2178(5) 0.070(4) Uani 1 1 d . . .
H73 H 0.5130 1.0860 0.2097 0.084 Uiso 1 1 calc R . .
C74 C 0.6662(10) 1.0650(8) 0.2467(4) 0.052(3) Uani 1 1 d . . .
H74 H 0.6233 1.0107 0.2586 0.062 Uiso 1 1 calc R . .
C75 C 0.2065(12) 0.2611(8) 0.0441(5) 0.066(3) Uani 1 1 d . . .
C76 C 0.3345(11) 0.2172(9) 0.1360(4) 0.056(3) Uani 1 1 d . . .
C77 C 0.1109(11) 0.2587(8) 0.1364(4) 0.057(3) Uani 1 1 d . . .
C78 C 0.2066(11) 0.4214(9) 0.0882(4) 0.062(3) Uani 1 1 d . . .
C79 C 0.4400(14) 0.3795(10) 0.0933(5) 0.084(4) Uani 1 1 d . . .
C80 C 1.0020(14) 1.1881(9) 0.4574(5) 0.088(5) Uani 1 1 d . . .
C81 C 0.7678(13) 1.0711(8) 0.3995(4) 0.067(4) Uani 1 1 d . . .
C82 C 0.9103(11) 1.2308(9) 0.3656(4) 0.058(3) Uani 1 1 d . . .
C83 C 1.1181(13) 1.1749(9) 0.3728(5) 0.082(4) Uani 1 1 d . . .
C84 C 0.9930(13) 1.0143(10) 0.4228(5) 0.076(4) Uani 1 1 d . . .
C85 C 0.161(4) 0.3888(17) 0.8582(11) 0.54(6) Uani 1 1 d D . .
H85A H 0.1019 0.4176 0.8643 0.654 Uiso 1 1 calc R . .
H85B H 0.2060 0.4190 0.8329 0.654 Uiso 1 1 calc R . .
C86 C 0.002(3) 0.262(2) 0.7087(11) 0.32(3) Uani 1 1 d . . .
H86A H -0.0753 0.2607 0.7180 0.389 Uiso 1 1 calc R . .
H86B H 0.0396 0.2267 0.7313 0.389 Uiso 1 1 calc R . .
Cl1 Cl 0.2678(13) 0.3806(8) 0.9181(6) 0.378(8) Uani 1 1 d D . .
Cl2 Cl 0.0888(10) 0.2678(10) 0.8423(4) 0.334(6) Uani 1 1 d D . .
Cl3 Cl -0.0255(10) 0.2170(6) 0.6430(5) 0.295(5) Uani 1 1 d . . .
Cl4 Cl 0.1009(12) 0.3710(8) 0.7120(4) 0.302(5) Uani 1 1 d . . .
Mo1 Mo 0.50399(9) 0.20501(6) 0.48697(3) 0.0496(3) Uani 1 1 d . . .
Mo2 Mo 0.75634(9) 0.28910(7) 1.00505(3) 0.0481(3) Uani 1 1 d . . .
Mo3 Mo 0.27461(9) 0.32321(6) 0.11342(3) 0.0470(3) Uani 1 1 d . . .
Mo4 Mo 0.94720(9) 1.12044(7) 0.38999(3) 0.0523(3) Uani 1 1 d . . .
O1 O 0.4008(10) 0.0748(7) 0.3875(3) 0.104(4) Uani 1 1 d . . .
O2 O 0.2608(9) 0.0857(7) 0.5231(4) 0.106(4) Uani 1 1 d . . .
O3 O 0.6623(11) 0.0830(8) 0.5297(4) 0.111(4) Uani 1 1 d . . .
O4 O 0.7341(11) 0.3166(9) 0.4407(4) 0.145(6) Uani 1 1 d . . .
O5 O 0.3624(10) 0.3380(7) 0.4432(4) 0.108(4) Uani 1 1 d . . .
O6 O 0.8732(10) 0.4096(7) 1.1064(3) 0.111(4) Uani 1 1 d . . .
O7 O 0.6079(10) 0.4210(7) 0.9684(4) 0.096(3) Uani 1 1 d . . .
O8 O 0.9981(9) 0.4008(7) 0.9634(4) 0.097(3) Uani 1 1 d . . .
O9 O 0.9014(9) 0.1556(7) 1.0469(4) 0.097(3) Uani 1 1 d . . .
O10 O 0.5344(9) 0.1827(7) 1.0581(4) 0.104(4) Uani 1 1 d . . .
O11 O 0.1672(10) 0.2283(6) 0.0042(3) 0.095(3) Uani 1 1 d . . .
O12 O 0.3640(9) 0.1581(7) 0.1475(3) 0.083(3) Uani 1 1 d . . .
O13 O 0.0223(9) 0.2234(7) 0.1500(3) 0.093(3) Uani 1 1 d . . .
O14 O 0.1635(10) 0.4737(6) 0.0736(4) 0.090(3) Uani 1 1 d . . .
O15 O 0.5330(11) 0.4085(8) 0.0801(5) 0.146(5) Uani 1 1 d . . .
O16 O 1.0324(13) 1.2232(7) 0.4974(4) 0.143(5) Uani 1 1 d . . .
O17 O 0.6676(10) 1.0472(7) 0.4030(5) 0.118(4) Uani 1 1 d . . .
O18 O 0.8873(9) 1.2946(6) 0.3528(4) 0.086(3) Uani 1 1 d . . .
O19 O 1.2109(9) 1.2074(8) 0.3604(4) 0.115(4) Uani 1 1 d . . .
O20 O 1.0172(12) 0.9591(8) 0.4409(4) 0.125(4) Uani 1 1 d . . .
P1 P 0.5804(2) 0.30937(18) 0.56642(9) 0.0397(7) Uani 1 1 d . . .
P2 P 0.6633(2) 0.18224(18) 0.92564(9) 0.0392(7) Uani 1 1 d . . .
P3 P 0.3561(3) 0.40537(18) 0.20031(10) 0.0424(7) Uani 1 1 d . . .
P4 P 0.8811(2) 1.04152(18) 0.30275(10) 0.0425(7) Uani 1 1 d . . .
S1 S 0.6715(3) 0.32387(18) 0.68237(9) 0.0477(7) Uani 1 1 d . . .
S2 S 0.6150(3) 0.15687(18) 0.80873(9) 0.0483(7) Uani 1 1 d . . .
S3 S 0.5171(3) 0.58629(18) 0.26047(10) 0.0504(7) Uani 1 1 d . . .
S4 S 0.7330(3) 0.86219(18) 0.23728(10) 0.0516(8) Uani 1 1 d . . .

loop_
_atom_site_aniso_label
_atom_site_aniso_U_11
_atom_site_aniso_U_22
_atom_site_aniso_U_33
_atom_site_aniso_U_23
_atom_site_aniso_U_13
_atom_site_aniso_U_12
C1 0.051(6) 0.036(6) 0.036(6) -0.002(5) 0.015(5) 0.008(5)
C2 0.064(7) 0.025(6) 0.051(7) -0.002(5) 0.011(6) 0.006(5)
C3 0.064(7) 0.036(6) 0.038(6) 0.015(5) 0.013(5) 0.019(6)
C4 0.043(6) 0.043(6) 0.032(6) 0.009(5) 0.018(5) 0.018(5)
C5 0.041(6) 0.045(6) 0.035(6) 0.013(5) 0.003(5) 0.017(5)
C6 0.064(8) 0.042(7) 0.054(7) 0.003(6) 0.013(6) 0.001(6)
C7 0.072(8) 0.049(7) 0.037(6) 0.006(5) 0.005(6) 0.007(6)
C8 0.051(6) 0.047(7) 0.026(5) 0.007(5) 0.002(5) 0.018(6)
C9 0.037(6) 0.041(6) 0.037(6) 0.003(5) 0.009(5) 0.011(5)
C10 0.073(9) 0.049(7) 0.050(7) 0.013(6) 0.010(6) 0.010(7)
C11 0.085(11) 0.058(9) 0.081(10) 0.014(7) 0.028(8) 0.002(8)
C12 0.052(9) 0.111(14) 0.071(10) -0.021(9) 0.032(8) -0.018(9)
C13 0.049(9) 0.126(14) 0.082(11) 0.009(10) 0.015(8) 0.025(10)
C14 0.062(8) 0.065(8) 0.055(7) 0.006(6) 0.021(6) 0.016(7)
C15 0.052(7) 0.044(6) 0.024(5) 0.007(5) 0.011(5) 0.014(6)
C16 0.046(7) 0.061(8) 0.065(8) 0.000(6) 0.010(6) 0.009(7)
C17 0.051(8) 0.081(10) 0.081(9) -0.005(8) 0.012(7) 0.017(8)
C18 0.055(8) 0.093(11) 0.071(9) 0.020(8) 0.025(7) 0.034(8)
C19 0.072(9) 0.069(9) 0.064(8) -0.004(7) 0.021(7) 0.026(8)
C20 0.055(7) 0.071(9) 0.046(7) -0.001(6) 0.005(6) 0.018(7)
C21 0.053(7) 0.049(7) 0.032(6) 0.004(5) -0.001(5) 0.019(6)
C22 0.077(9) 0.052(7) 0.056(7) 0.015(6) 0.026(6) 0.032(7)
C23 0.123(12) 0.052(8) 0.052(8) 0.012(6) 0.015(8) 0.047(9)
C24 0.090(11) 0.083(11) 0.079(10) -0.021(8) -0.018(8) 0.063(9)
C25 0.055(8) 0.095(11) 0.081(9) -0.005(8) 0.004(7) 0.047(8)
C26 0.042(7) 0.052(8) 0.088(9) 0.011(7) 0.014(6) 0.013(6)
C27 0.033(6) 0.060(7) 0.023(5) 0.001(5) 0.003(4) 0.012(5)
C28 0.041(7) 0.058(8) 0.055(7) -0.014(6) 0.005(5) 0.015(6)
C29 0.048(7) 0.060(8) 0.065(8) -0.008(6) 0.011(6) 0.000(7)
C30 0.053(8) 0.071(9) 0.059(8) 0.001(7) 0.013(6) 0.009(7)
C31 0.037(7) 0.099(11) 0.069(8) -0.004(8) 0.007(6) 0.038(7)
C32 0.056(8) 0.065(8) 0.051(7) 0.010(6) 0.023(6) 0.017(7)
C33 0.105(10) 0.053(8) 0.043(7) 0.018(6) 0.019(7) 0.029(8)
C34 0.055(8) 0.045(7) 0.077(9) 0.007(6) 0.011(7) 0.005(6)
C35 0.070(9) 0.087(11) 0.053(8) -0.007(7) 0.017(7) 0.020(8)
C36 0.102(11) 0.075(10) 0.056(8) -0.019(7) 0.026(8) 0.015(9)
C37 0.084(9) 0.047(8) 0.047(7) -0.004(6) -0.010(6) 0.020(7)
C38 0.095(10) 0.069(9) 0.051(8) -0.016(7) 0.006(7) 0.023(8)
C39 0.085(10) 0.052(8) 0.064(8) 0.018(6) 0.027(7) 0.028(7)
C40 0.071(9) 0.053(8) 0.055(8) 0.002(6) -0.003(7) 0.002(7)
C41 0.063(8) 0.083(10) 0.030(6) -0.004(6) -0.007(6) 0.007(8)
C42 0.084(9) 0.061(8) 0.043(7) -0.006(6) 0.008(7) 0.020(8)
C43 0.046(6) 0.039(6) 0.046(6) 0.006(5) 0.013(5) 0.006(5)
C44 0.073(8) 0.035(6) 0.036(6) -0.004(5) 0.007(5) 0.007(6)
C45 0.073(8) 0.037(7) 0.046(7) 0.004(5) 0.011(6) -0.001(6)
C46 0.041(6) 0.028(5) 0.043(6) 0.008(5) 0.005(5) 0.010(5)
C47 0.039(6) 0.040(6) 0.052(7) 0.001(5) 0.013(5) 0.009(5)
C48 0.057(7) 0.035(6) 0.040(6) 0.006(5) 0.017(5) -0.006(5)
C49 0.071(8) 0.043(7) 0.039(6) -0.004(5) 0.016(6) 0.000(6)
C50 0.047(6) 0.033(6) 0.032(5) -0.007(5) 0.005(5) 0.005(5)
C51 0.043(6) 0.042(6) 0.036(6) -0.002(5) 0.006(5) 0.006(5)
C52 0.069(8) 0.034(6) 0.052(7) 0.014(5) 0.018(6) 0.009(6)
C53 0.061(8) 0.072(9) 0.076(9) 0.000(7) 0.036(7) 0.018(7)
C54 0.057(9) 0.066(9) 0.112(12) -0.016(9) 0.039(9) 0.008(7)
C55 0.070(9) 0.080(10) 0.051(7) -0.015(7) 0.027(7) 0.004(8)
C56 0.035(6) 0.068(8) 0.059(8) 0.001(6) 0.008(6) 0.011(6)
C57 0.059(7) 0.042(7) 0.032(6) 0.001(5) 0.008(5) 0.012(6)
C58 0.058(7) 0.059(8) 0.050(7) 0.011(6) 0.005(6) 0.006(7)
C59 0.102(12) 0.061(9) 0.071(9) 0.022(7) 0.017(8) 0.028(9)
C60 0.120(13) 0.080(11) 0.052(8) 0.005(8) -0.001(8) 0.058(10)
C61 0.070(9) 0.067(10) 0.094(11) -0.009(8) -0.003(8) 0.035(8)
C62 0.065(8) 0.048(7) 0.056(7) 0.003(6) 0.024(6) 0.014(7)
C63 0.042(7) 0.040(6) 0.061(8) -0.001(6) 0.013(6) 0.012(5)
C64 0.051(7) 0.082(9) 0.063(8) -0.001(7) 0.014(6) 0.016(7)
C65 0.093(12) 0.135(15) 0.080(11) -0.013(10) 0.052(10) 0.033(11)
C66 0.057(9) 0.073(10) 0.126(14) -0.032(10) 0.050(10) 0.002(8)
C67 0.081(11) 0.113(14) 0.134(15) 0.009(12) 0.037(11) 0.045(10)
C68 0.067(9) 0.088(10) 0.084(10) -0.001(8) 0.027(8) 0.025(8)
C69 0.043(6) 0.038(6) 0.040(6) -0.003(5) 0.012(5) 0.010(5)
C70 0.048(7) 0.039(7) 0.049(7) 0.005(5) -0.001(5) -0.002(6)
C71 0.084(10) 0.045(7) 0.054(7) 0.012(6) 0.018(7) 0.015(7)
C72 0.077(10) 0.067(9) 0.067(8) 0.008(7) 0.005(7) 0.041(8)
C73 0.063(8) 0.064(9) 0.072(9) -0.002(7) 0.003(7) 0.013(8)
C74 0.050(7) 0.050(7) 0.061(7) 0.005(6) 0.020(6) 0.017(6)
C75 0.092(10) 0.058(8) 0.052(8) -0.001(7) 0.015(7) 0.030(7)
C76 0.061(8) 0.070(9) 0.032(6) -0.014(6) 0.004(5) 0.018(7)
C77 0.059(8) 0.059(8) 0.038(6) 0.004(6) -0.004(6) 0.007(7)
C78 0.062(8) 0.061(9) 0.053(8) 0.009(7) 0.017(6) 0.001(7)
C79 0.090(11) 0.072(10) 0.095(11) -0.015(8) 0.035(9) 0.024(9)
C80 0.140(13) 0.054(9) 0.044(8) 0.011(7) 0.003(8) 0.007(9)
C81 0.088(10) 0.039(7) 0.058(8) -0.003(6) 0.032(7) -0.009(7)
C82 0.054(7) 0.065(9) 0.047(7) -0.016(6) 0.008(6) 0.010(7)
C83 0.064(9) 0.063(9) 0.092(10) 0.004(8) -0.008(8) -0.006(8)
C84 0.090(10) 0.066(9) 0.059(8) 0.006(7) -0.002(7) 0.016(8)
C85 0.54(8) 0.72(11) 0.39(6) -0.44(7) -0.28(6) 0.46(8)
C86 0.37(5) 0.24(4) 0.18(3) 0.12(3) -0.08(3) -0.07(3)
Cl1 0.407(17) 0.281(13) 0.466(19) 0.006(13) 0.278(16) 0.042(12)
Cl2 0.263(11) 0.418(18) 0.315(13) 0.097(12) 0.144(10) 0.053(12)
Cl3 0.350(13) 0.223(9) 0.387(14) 0.121(10) 0.075(11) 0.190(10)
Cl4 0.364(14) 0.286(12) 0.296(12) 0.079(10) 0.037(10) 0.175(12)
Mo1 0.0634(7) 0.0421(6) 0.0347(5) 0.0017(4) 0.0096(5) 0.0061(5)
Mo2 0.0558(6) 0.0479(6) 0.0350(5) 0.0005(4) 0.0075(4) 0.0107(5)
Mo3 0.0569(6) 0.0408(6) 0.0370(5) -0.0021(4) 0.0101(4) 0.0076(5)
Mo4 0.0605(7) 0.0423(6) 0.0414(6) -0.0003(5) 0.0022(5) 0.0045(5)
O1 0.156(10) 0.089(7) 0.043(5) -0.018(5) -0.011(6) 0.027(7)
O2 0.080(7) 0.091(8) 0.124(9) 0.020(7) 0.039(6) -0.010(6)
O3 0.149(10) 0.115(9) 0.101(8) 0.009(7) 0.023(7) 0.086(8)
O4 0.136(10) 0.151(11) 0.097(8) -0.023(8) 0.080(8) -0.049(9)
O5 0.127(9) 0.086(8) 0.101(8) 0.011(6) -0.021(7) 0.046(7)
O6 0.129(9) 0.114(9) 0.063(6) -0.020(6) -0.009(6) 0.022(7)
O7 0.126(9) 0.106(8) 0.087(7) 0.039(6) 0.034(6) 0.074(7)
O8 0.071(6) 0.100(8) 0.091(7) 0.017(6) 0.018(6) -0.012(6)
O9 0.101(8) 0.097(8) 0.083(7) 0.007(6) -0.026(6) 0.044(7)
O10 0.098(8) 0.115(9) 0.099(8) 0.029(7) 0.063(6) 0.014(7)
O11 0.154(9) 0.077(7) 0.045(5) -0.008(5) 0.001(6) 0.034(6)
O12 0.093(7) 0.081(7) 0.089(7) 0.011(6) 0.016(5) 0.048(6)
O13 0.075(7) 0.099(8) 0.089(7) 0.017(6) 0.031(6) 0.000(6)
O14 0.119(8) 0.071(7) 0.083(7) 0.023(5) 0.009(6) 0.040(6)
O15 0.123(10) 0.104(9) 0.211(13) -0.022(9) 0.113(10) -0.003(8)
O16 0.233(14) 0.093(8) 0.049(6) -0.011(6) -0.007(7) 0.001(9)
O17 0.096(8) 0.090(8) 0.167(11) 0.005(7) 0.076(8) 0.003(7)
O18 0.107(8) 0.067(6) 0.098(7) 0.004(6) 0.023(6) 0.045(6)
O19 0.058(6) 0.108(9) 0.145(10) -0.003(7) 0.011(7) -0.013(6)
O20 0.163(11) 0.093(8) 0.118(9) 0.045(7) -0.006(8) 0.056(8)
P1 0.0466(16) 0.0392(16) 0.0324(14) 0.0074(12) 0.0110(12) 0.0111(13)
P2 0.0434(16) 0.0406(16) 0.0332(14) 0.0035(12) 0.0072(12) 0.0135(13)
P3 0.0467(16) 0.0371(16) 0.0371(15) -0.0004(12) 0.0082(12) 0.0056(13)
P4 0.0400(16) 0.0346(15) 0.0461(16) 0.0001(13) 0.0086(13) 0.0032(13)
S1 0.0651(19) 0.0403(16) 0.0305(14) 0.0063(12) 0.0087(13) 0.0083(14)
S2 0.0617(18) 0.0396(16) 0.0353(14) 0.0068(12) 0.0087(13) 0.0059(14)
S3 0.0701(19) 0.0353(15) 0.0374(15) 0.0014(12) 0.0135(14) 0.0049(14)
S4 0.0653(19) 0.0380(16) 0.0384(15) 0.0021(13) 0.0108(13) -0.0007(14)

loop_
_geom_bond_atom_site_label_1
_geom_bond_atom_site_label_2
_geom_bond_distance
_geom_bond_site_symmetry_2
_geom_bond_publ_flag
C1 C2 1.344(13) . ?
C1 S1 1.724(9) . ?
C1 P1 1.831(10) . ?
C2 C3 1.425(13) . ?
C3 C4 1.351(13) . ?
C4 C5 1.462(12) . ?
C4 S1 1.732(10) . ?
C5 C6 1.351(13) . ?
C5 S2 1.708(10) . ?
C6 C7 1.418(14) . ?
C7 C8 1.346(14) . ?
C8 S2 1.711(9) . ?
C8 P2 1.840(9) . ?
C9 C14 1.360(14) . ?
C9 C10 1.378(14) . ?
C9 P1 1.818(10) . ?
C10 C11 1.390(16) . ?
C11 C12 1.334(18) . ?
C12 C13 1.32(2) . ?
C13 C14 1.368(17) . ?
C15 C20 1.371(14) . ?
C15 C16 1.379(14) . ?
C15 P1 1.833(10) . ?
C16 C17 1.359(15) . ?
C17 C18 1.371(16) . ?
C18 C19 1.343(15) . ?
C19 C20 1.402(15) . ?
C21 C26 1.374(14) . ?
C21 C22 1.390(14) . ?
C21 P2 1.824(11) . ?
C22 C23 1.333(15) . ?
C23 C24 1.333(17) . ?
C24 C25 1.400(18) . ?
C25 C26 1.365(16) . ?
C27 C28 1.379(13) . ?
C27 C32 1.400(14) . ?
C27 P2 1.829(9) . ?
C28 C29 1.373(14) . ?
C29 C30 1.348(15) . ?
C30 C31 1.380(16) . ?
C31 C32 1.389(14) . ?
C33 O1 1.126(13) . ?
C33 Mo1 2.017(13) . ?
C34 O2 1.124(13) . ?
C34 Mo1 2.043(13) . ?
C35 O3 1.138(15) . ?
C35 Mo1 2.020(16) . ?
C36 O4 1.095(14) . ?
C36 Mo1 2.067(15) . ?
C37 O5 1.137(13) . ?
C37 Mo1 2.036(13) . ?
C38 O6 1.155(13) . ?
C38 Mo2 1.962(12) . ?
C39 O7 1.118(13) . ?
C39 Mo2 2.047(14) . ?
C40 O8 1.140(13) . ?
C40 Mo2 2.055(14) . ?
C41 O9 1.162(14) . ?
C41 Mo2 2.029(15) . ?
C42 O10 1.097(14) . ?
C42 Mo2 2.077(14) . ?
C43 C44 1.360(13) . ?
C43 S3 1.734(10) . ?
C43 P3 1.808(10) . ?
C44 C45 1.416(13) . ?
C45 C46 1.354(13) . ?
C46 C47 1.459(13) . ?
C46 S3 1.725(10) . ?
C47 C48 1.337(13) . ?
C47 S4 1.723(10) . ?
C48 C49 1.384(13) . ?
C49 C50 1.356(13) . ?
C50 S4 1.715(9) . ?
C50 P4 1.815(9) . ?
C51 C56 1.350(14) . ?
C51 C52 1.412(14) . ?
C51 P3 1.846(10) . ?
C52 C53 1.382(14) . ?
C53 C54 1.325(17) . ?
C54 C55 1.376(17) . ?
C55 C56 1.382(15) . ?
C57 C62 1.379(14) . ?
C57 C58 1.387(14) . ?
C57 P3 1.829(11) . ?
C58 C59 1.355(16) . ?
C59 C60 1.367(18) . ?
C60 C61 1.364(18) . ?
C61 C62 1.373(16) . ?
C63 C68 1.370(16) . ?
C63 C64 1.379(15) . ?
C63 P4 1.816(11) . ?
C64 C65 1.354(17) . ?
C65 C66 1.34(2) . ?
C66 C67 1.36(2) . ?
C67 C68 1.375(18) . ?
C69 C74 1.366(13) . ?
C69 C70 1.406(13) . ?
C69 P4 1.825(10) . ?
C70 C71 1.391(15) . ?
C71 C72 1.363(16) . ?
C72 C73 1.362(16) . ?
C73 C74 1.366(15) . ?
C75 O11 1.133(12) . ?
C75 Mo3 1.994(13) . ?
C76 O12 1.119(13) . ?
C76 Mo3 2.062(14) . ?
C77 O13 1.128(13) . ?
C77 Mo3 2.051(13) . ?
C78 O14 1.135(14) . ?
C78 Mo3 2.023(15) . ?
C79 O15 1.151(15) . ?
C79 Mo3 2.010(16) . ?
C80 O16 1.144(13) . ?
C80 Mo4 1.979(13) . ?
C81 O17 1.121(14) . ?
C81 Mo4 2.037(14) . ?
C82 O18 1.160(14) . ?
C82 Mo4 2.008(14) . ?
C83 O19 1.144(15) . ?
C83 Mo4 2.029(15) . ?
C84 O20 1.092(15) . ?
C84 Mo4 2.072(15) . ?
C85 Cl2 1.816(19) . ?
C85 Cl1 1.887(18) . ?
C86 Cl4 1.71(3) . ?
C86 Cl3 1.83(3) . ?
Mo1 P1 2.513(3) . ?
Mo2 P2 2.537(3) . ?
Mo3 P3 2.521(3) . ?
Mo4 P4 2.509(3) . ?
